data_7057803
loop_
_publ_author_name
'Mason, Helen E.'
'Hamilton, Michelle L.'
'Howard, Judith A. K.'
'Sparkes, Hazel A.'

_publ_section_title
;
 [Fe(abpt)2(NCSe)2] polymorph A: structural studies into the spin
 crossover behaviour
;
_journal_issue 22
_journal_name_full 'New Journal of Chemistry'
_journal_page_first 18028
_journal_paper_doi 10.1039/C8NJ03627F
_journal_volume 42
_journal_year 2018
_chemical_formula_moiety 'C26 H20 Fe N14 Se2'
_chemical_formula_sum 'C26 H20 Fe N14 Se2'
_chemical_formula_weight 742.33
_space_group_crystal_system monoclinic
_space_group_IT_number 14
_space_group_name_Hall '-P 2yn'
_space_group_name_H-M_alt 'P 1 21/n 1'
_symmetry_space_group_name_Hall '-P 2yn'
_symmetry_space_group_name_H-M 'P 1 21/n 1'
_atom_sites_solution_hydrogens mixed
_atom_sites_solution_primary direct
_audit_creation_date 2017-06-12
_audit_creation_method
;
Olex2 1.2
(compiled 2017.03.28 svn.r3405 for OlexSys, GUI svn.r5337)
;
_audit_update_record
;
2018-07-19 deposited with the CCDC.
2018-10-09 downloaded from the CCDC.
;
_cell_angle_alpha 90
_cell_angle_beta 93.3872(7)
_cell_angle_gamma 90
_cell_formula_units_Z 2
_cell_length_a 8.6022(3)
_cell_length_b 10.1941(4)
_cell_length_c 16.5527(6)
_cell_measurement_reflns_used 6674
_cell_measurement_temperature 275(2)
_cell_measurement_theta_max 26.81
_cell_measurement_theta_min 2.35
_cell_volume 1449.00(9)
_computing_cell_refinement 'SAINT v6.45A (Bruker, 2003)'
_computing_data_collection 'SMART v5.049 (Bruker, 1999)'
_computing_data_reduction 'SAINT v6.45A (Bruker, 2003)'
_computing_molecular_graphics 'Olex2 (Dolomanov et al., 2009)'
_computing_publication_material 'Olex2 (Dolomanov et al., 2009)'
_computing_structure_refinement 'ShelXL (Sheldrick, 2015)'
_computing_structure_solution 'ShelXS (Sheldrick, 2008)'
_diffrn_ambient_temperature 275(2)
_diffrn_detector 'CCD area detector'
_diffrn_detector_area_resol_mean 7.9
_diffrn_detector_type 'Bruker SMART CCD 1K area detector'
_diffrn_measured_fraction_theta_full 1.000
_diffrn_measured_fraction_theta_max 1.000
_diffrn_measurement_device 'three-circle diffractometer'
_diffrn_measurement_device_type 'Bruker SMART CCD 1K area detector'
_diffrn_measurement_method '\w scans'
_diffrn_radiation_monochromator graphite
_diffrn_radiation_probe x-ray
_diffrn_radiation_type MoK\a
_diffrn_radiation_wavelength 0.71073
_diffrn_reflns_av_R_equivalents 0.0373
_diffrn_reflns_av_unetI/netI 0.0255
_diffrn_reflns_Laue_measured_fraction_full 1.000
_diffrn_reflns_Laue_measured_fraction_max 1.000
_diffrn_reflns_limit_h_max 10
_diffrn_reflns_limit_h_min -10
_diffrn_reflns_limit_k_max 12
_diffrn_reflns_limit_k_min -12
_diffrn_reflns_limit_l_max 20
_diffrn_reflns_limit_l_min -20
_diffrn_reflns_number 16262
_diffrn_reflns_point_group_measured_fraction_full 1.000
_diffrn_reflns_point_group_measured_fraction_max 1.000
_diffrn_reflns_theta_full 26.000
_diffrn_reflns_theta_max 26.372
_diffrn_reflns_theta_min 2.347
_diffrn_source 'sealed X-ray tube'
_diffrn_source_target Mo
_diffrn_standards_number 0
_exptl_absorpt_coefficient_mu 3.077
_exptl_absorpt_correction_T_max 0.6348
_exptl_absorpt_correction_T_min 0.5099
_exptl_absorpt_correction_type numerical
_exptl_absorpt_process_details
;
SADABS-2012/1 (Bruker,2012) was used for absorption correction 
(numerical with multi-scan). wR2(int) was 0.0778 before and 0.0540 
after correction. The Ratio of minimum to maximum transmission is 
0.8032. The \l/2 correction factor is 0.0015.
;
_exptl_crystal_colour red
_exptl_crystal_colour_primary red
_exptl_crystal_density_diffrn 1.701
_exptl_crystal_description block
_exptl_crystal_F_000 736
_exptl_crystal_size_max 0.26
_exptl_crystal_size_mid 0.21
_exptl_crystal_size_min 0.16
_refine_diff_density_max 0.758
_refine_diff_density_min -0.580
_refine_diff_density_rms 0.061
_refine_ls_extinction_method none
_refine_ls_goodness_of_fit_ref 1.091
_refine_ls_hydrogen_treatment mixed
_refine_ls_matrix_type full
_refine_ls_number_parameters 202
_refine_ls_number_reflns 2963
_refine_ls_number_restraints 0
_refine_ls_restrained_S_all 1.091
_refine_ls_R_factor_all 0.0475
_refine_ls_R_factor_gt 0.0358
_refine_ls_shift/su_max 0.001
_refine_ls_shift/su_mean 0.000
_refine_ls_structure_factor_coef Fsqd
_refine_ls_weighting_details 'w=1/[\s^2^(Fo^2^)+(0.0333P)^2^+1.1164P] where P=(Fo^2^+2Fc^2^)/3'
_refine_ls_weighting_scheme calc
_refine_ls_wR_factor_gt 0.0812
_refine_ls_wR_factor_ref 0.0855
_reflns_Friedel_coverage 0.000
_reflns_number_gt 2472
_reflns_number_total 2963
_reflns_threshold_expression 'I > 2\s(I)'
_cod_data_source_file c8nj03627f2.cif
_cod_data_source_block 275K
_cod_depositor_comments 'Adding full bibliography for 7057796--7057812.cif.'
_cod_database_code 7057803
_shelxl_version_number 2013-4
_shelx_space_group_comment
;
The symmetry employed for this shelxl refinement is uniquely defined
by the following loop, which should always be used as a source of
symmetry information in preference to the above space-group names.
They are only intended as comments.
;
_shelx_estimated_absorpt_t_max 0.639
_shelx_estimated_absorpt_t_min 0.502
_olex2_refinement_description
;
1. Fixed Uiso
 At 1.2 times of:
  All C(H) groups, All N(H,H) groups
2.a Aromatic/amide H refined with riding coordinates:
 C2(H2), C3(H3), C4(H4), C5(H5), C10(H10), C11(H11), C12(H12), C13(H13)
;
_olex2_submission_special_instructions 'No special instructions were received'

loop_
_space_group_symop_operation_xyz
'x, y, z'
'-x+1/2, y+1/2, -z+1/2'
'-x, -y, -z'
'x-1/2, -y-1/2, z-1/2'

loop_
_atom_site_label
_atom_site_type_symbol
_atom_site_fract_x
_atom_site_fract_y
_atom_site_fract_z
_atom_site_U_iso_or_equiv
_atom_site_adp_type
_atom_site_occupancy
_atom_site_site_symmetry_order
_atom_site_calc_flag
_atom_site_refinement_flags_posn
_atom_site_refinement_flags_adp
_atom_site_refinement_flags_occupancy
Se1 Se 0.26157(4) 0.72927(4) 0.25378(2) 0.05793(14) Uani 1 1 d . . .
Fe1 Fe 0.5000 0.5000 0.5000 0.03338(15) Uani 1 2 d S T P
N1 N 0.3938(3) 0.5705(3) 0.38960(16) 0.0481(6) Uani 1 1 d . . .
N2 N 0.7172(3) 0.6007(2) 0.47487(14) 0.0404(6) Uani 1 1 d . . .
N3 N 0.4749(3) 0.6899(2) 0.54769(15) 0.0412(6) Uani 1 1 d . . .
N4 N 0.3579(3) 0.7571(2) 0.58128(15) 0.0393(6) Uani 1 1 d . . .
N5 N 0.5644(3) 0.8839(2) 0.57882(14) 0.0387(5) Uani 1 1 d . . .
N6 N 0.6720(3) 0.9892(3) 0.59181(19) 0.0510(7) Uani 1 1 d . . .
H6A H 0.728(4) 0.968(3) 0.644(2) 0.061 Uiso 1 1 d R . .
H6B H 0.614(4) 1.054(4) 0.602(2) 0.061 Uiso 1 1 d R . .
N7 N 0.3897(3) 1.0943(2) 0.64729(16) 0.0458(6) Uani 1 1 d . . .
C1 C 0.3406(3) 0.6313(3) 0.33608(18) 0.0395(7) Uani 1 1 d . . .
C2 C 0.8313(4) 0.5499(3) 0.4339(2) 0.0504(8) Uani 1 1 d . . .
H2 H 0.8167 0.4678 0.4101 0.061 Uiso 1 1 calc R . .
C3 C 0.9709(4) 0.6145(4) 0.4253(2) 0.0591(9) Uani 1 1 d . . .
H3 H 1.0479 0.5770 0.3956 0.071 Uiso 1 1 calc R . .
C4 C 0.9939(4) 0.7347(4) 0.4614(2) 0.0610(10) Uani 1 1 d . . .
H4 H 1.0877 0.7789 0.4572 0.073 Uiso 1 1 calc R . .
C5 C 0.8765(4) 0.7900(4) 0.5041(2) 0.0526(8) Uani 1 1 d . . .
H5 H 0.8900 0.8711 0.5292 0.063 Uiso 1 1 calc R . .
C6 C 0.7385(3) 0.7207(3) 0.50832(18) 0.0406(7) Uani 1 1 d . . .
C7 C 0.5986(3) 0.7662(3) 0.54567(17) 0.0386(7) Uani 1 1 d . . .
C8 C 0.4129(3) 0.8739(3) 0.60020(17) 0.0374(6) Uani 1 1 d . . .
C9 C 0.3240(3) 0.9759(3) 0.64013(18) 0.0395(7) Uani 1 1 d . . .
C10 C 0.3119(4) 1.1854(3) 0.6865(2) 0.0523(8) Uani 1 1 d . . .
H10 H 0.3565 1.2681 0.6933 0.063 Uiso 1 1 calc R . .
C11 C 0.1679(4) 1.1633(3) 0.71749(19) 0.0497(8) Uani 1 1 d . . .
H11 H 0.1186 1.2292 0.7452 0.060 Uiso 1 1 calc R . .
C12 C 0.0994(4) 1.0424(3) 0.7066(2) 0.0500(8) Uani 1 1 d . . .
H12 H 0.0013 1.0259 0.7252 0.060 Uiso 1 1 calc R . .
C13 C 0.1793(4) 0.9448(3) 0.66727(19) 0.0456(7) Uani 1 1 d . . .
H13 H 0.1370 0.8615 0.6595 0.055 Uiso 1 1 calc R . .

loop_
_atom_site_aniso_label
_atom_site_aniso_U_11
_atom_site_aniso_U_22
_atom_site_aniso_U_33
_atom_site_aniso_U_23
_atom_site_aniso_U_13
_atom_site_aniso_U_12
Se1 0.0571(2) 0.0631(2) 0.0519(2) 0.00212(17) -0.01083(16) 0.01143(17)
Fe1 0.0300(3) 0.0317(3) 0.0389(3) 0.0003(2) 0.0050(2) 0.0009(2)
N1 0.0413(15) 0.0531(17) 0.0500(16) 0.0018(13) 0.0040(12) 0.0013(12)
N2 0.0329(13) 0.0460(15) 0.0426(14) 0.0058(11) 0.0058(11) 0.0071(11)
N3 0.0349(13) 0.0432(14) 0.0459(14) -0.0024(11) 0.0057(11) -0.0008(11)
N4 0.0351(13) 0.0386(14) 0.0447(14) -0.0024(10) 0.0068(11) 0.0005(10)
N5 0.0368(13) 0.0399(14) 0.0390(13) -0.0005(11) -0.0005(10) -0.0033(10)
N6 0.0458(16) 0.0468(16) 0.0604(18) -0.0047(14) 0.0035(14) -0.0119(12)
N7 0.0449(15) 0.0405(14) 0.0520(16) -0.0048(12) 0.0028(12) -0.0032(12)
C1 0.0314(15) 0.0441(17) 0.0435(17) -0.0070(14) 0.0049(13) -0.0013(13)
C2 0.0424(18) 0.0516(19) 0.058(2) 0.0089(16) 0.0098(15) 0.0148(15)
C3 0.0403(18) 0.071(3) 0.067(2) 0.0131(19) 0.0179(17) 0.0159(17)
C4 0.0332(17) 0.077(3) 0.074(2) 0.017(2) 0.0083(16) -0.0032(16)
C5 0.0387(17) 0.062(2) 0.057(2) 0.0054(17) 0.0013(15) -0.0064(16)
C6 0.0336(15) 0.0489(17) 0.0390(16) 0.0080(14) 0.0004(12) 0.0014(13)
C7 0.0367(15) 0.0413(16) 0.0374(16) 0.0024(12) -0.0006(12) -0.0024(13)
C8 0.0357(15) 0.0408(16) 0.0356(15) 0.0042(12) 0.0009(12) -0.0005(12)
C9 0.0427(16) 0.0375(16) 0.0379(16) 0.0033(12) -0.0002(13) 0.0027(13)
C10 0.0520(19) 0.0474(19) 0.058(2) -0.0125(16) 0.0036(16) -0.0026(15)
C11 0.0522(19) 0.0502(19) 0.0470(19) -0.0090(15) 0.0071(15) 0.0054(15)
C12 0.0517(19) 0.0515(19) 0.0483(19) 0.0052(15) 0.0147(15) 0.0022(16)
C13 0.0502(18) 0.0379(16) 0.0490(18) 0.0040(14) 0.0065(15) -0.0027(14)

loop_
_atom_type_symbol
_atom_type_description
_atom_type_scat_dispersion_real
_atom_type_scat_dispersion_imag
_atom_type_scat_source
C C 0.0033 0.0016 'International Tables Vol C Tables 4.2.6.8 and 6.1.1.4'
H H 0.0000 0.0000 'International Tables Vol C Tables 4.2.6.8 and 6.1.1.4'
N N 0.0061 0.0033 'International Tables Vol C Tables 4.2.6.8 and 6.1.1.4'
Fe Fe 0.3463 0.8444 'International Tables Vol C Tables 4.2.6.8 and 6.1.1.4'
Se Se -0.0929 2.2259 'International Tables Vol C Tables 4.2.6.8 and 6.1.1.4'

loop_
_exptl_crystal_face_index_h
_exptl_crystal_face_index_k
_exptl_crystal_face_index_l
_exptl_crystal_face_perp_dist
0.00 1.00 0.00 0.105
0.00 -1.00 0.00 0.105
1.00 0.00 1.00 0.130
-1.00 0.00 1.00 0.130
0.00 0.00 -1.00 0.080
0.00 0.00 1.00 0.080
-1.00 0.00 -1.00 0.130
1.00 0.00 -1.00 0.130

loop_
_geom_angle_atom_site_label_1
_geom_angle_atom_site_label_2
_geom_angle_atom_site_label_3
_geom_angle
_geom_angle_site_symmetry_1
_geom_angle_site_symmetry_3
N1 Fe1 N1 180.0 3_666 .
N1 Fe1 N2 90.38(9) . .
N1 Fe1 N2 90.37(9) 3_666 3_666
N1 Fe1 N2 89.63(9) . 3_666
N1 Fe1 N2 89.62(9) 3_666 .
N2 Fe1 N2 180.0 . 3_666
N3 Fe1 N1 87.88(10) 3_666 3_666
N3 Fe1 N1 92.12(10) 3_666 .
N3 Fe1 N1 87.88(10) . .
N3 Fe1 N1 92.12(10) . 3_666
N3 Fe1 N2 75.41(9) . .
N3 Fe1 N2 104.59(9) 3_666 .
N3 Fe1 N2 104.59(9) . 3_666
N3 Fe1 N2 75.41(9) 3_666 3_666
N3 Fe1 N3 180.0 . 3_666
C1 N1 Fe1 167.3(3) . .
C2 N2 Fe1 125.2(2) . .
C2 N2 C6 118.4(3) . .
C6 N2 Fe1 116.26(18) . .
N4 N3 Fe1 135.19(18) . .
C7 N3 Fe1 115.56(19) . .
C7 N3 N4 109.2(2) . .
C8 N4 N3 106.8(2) . .
C7 N5 N6 124.9(2) . .
C7 N5 C8 105.6(2) . .
C8 N5 N6 129.4(3) . .
N5 N6 H6A 104(2) . .
N5 N6 H6B 104(3) . .
H6A N6 H6B 105(3) . .
C9 N7 C10 116.8(3) . .
N1 C1 Se1 178.5(3) . .
N2 C2 H2 118.7 . .
N2 C2 C3 122.5(3) . .
C3 C2 H2 118.7 . .
C2 C3 H3 120.5 . .
C4 C3 C2 118.9(3) . .
C4 C3 H3 120.5 . .
C3 C4 H4 120.2 . .
C3 C4 C5 119.6(3) . .
C5 C4 H4 120.2 . .
C4 C5 H5 121.0 . .
C4 C5 C6 118.1(3) . .
C6 C5 H5 121.0 . .
N2 C6 C5 122.4(3) . .
N2 C6 C7 111.5(2) . .
C5 C6 C7 126.1(3) . .
N3 C7 N5 108.4(3) . .
N3 C7 C6 120.6(3) . .
N5 C7 C6 130.9(3) . .
N4 C8 N5 109.9(3) . .
N4 C8 C9 124.0(3) . .
N5 C8 C9 126.1(3) . .
N7 C9 C8 116.7(3) . .
N7 C9 C13 124.2(3) . .
C13 C9 C8 119.1(3) . .
N7 C10 H10 118.3 . .
N7 C10 C11 123.4(3) . .
C11 C10 H10 118.3 . .
C10 C11 H11 120.6 . .
C12 C11 C10 118.9(3) . .
C12 C11 H11 120.6 . .
C11 C12 H12 120.6 . .
C11 C12 C13 118.8(3) . .
C13 C12 H12 120.6 . .
C9 C13 C12 117.8(3) . .
C9 C13 H13 121.1 . .
C12 C13 H13 121.1 . .

loop_
_geom_bond_atom_site_label_1
_geom_bond_atom_site_label_2
_geom_bond_distance
_geom_bond_site_symmetry_2
Se1 C1 1.790(3) .
Fe1 N1 2.120(3) 3_666
Fe1 N1 2.120(3) .
Fe1 N2 2.193(2) .
Fe1 N2 2.194(2) 3_666
Fe1 N3 2.107(2) 3_666
Fe1 N3 2.107(2) .
N1 C1 1.154(4) .
N2 C2 1.330(4) .
N2 C6 1.351(4) .
N3 N4 1.363(3) .
N3 C7 1.320(4) .
N4 C8 1.312(4) .
N5 N6 1.425(3) .
N5 C7 1.359(4) .
N5 C8 1.374(4) .
N6 H6A 0.99(4) .
N6 H6B 0.86(4) .
N7 C9 1.335(4) .
N7 C10 1.335(4) .
C2 H2 0.9300 .
C2 C3 1.384(5) .
C3 H3 0.9300 .
C3 C4 1.372(5) .
C4 H4 0.9300 .
C4 C5 1.386(5) .
C5 H5 0.9300 .
C5 C6 1.387(4) .
C6 C7 1.461(4) .
C8 C9 1.471(4) .
C9 C13 1.384(4) .
C10 H10 0.9300 .
C10 C11 1.387(5) .
C11 H11 0.9300 .
C11 C12 1.374(5) .
C12 H12 0.9300 .
C12 C13 1.392(5) .
C13 H13 0.9300 .

loop_
_geom_hbond_atom_site_label_D
_geom_hbond_atom_site_label_H
_geom_hbond_atom_site_label_A
_geom_hbond_distance_DH
_geom_hbond_distance_HA
_geom_hbond_distance_DA
_geom_hbond_angle_DHA
_geom_hbond_site_symmetry_A
N6 H6A Se1 0.99(4) 2.71(4) 3.535(3) 141(3) 4_676
N6 H6B N7 0.86(4) 2.15(4) 2.855(4) 140(3) .
C2 H2 N4 0.93 2.75 3.530(4) 142.1 3_666

loop_
_geom_torsion_atom_site_label_1
_geom_torsion_atom_site_label_2
_geom_torsion_atom_site_label_3
_geom_torsion_atom_site_label_4
_geom_torsion
Fe1 N2 C2 C3 -174.9(2)
Fe1 N2 C6 C5 173.6(2)
Fe1 N2 C6 C7 -8.2(3)
Fe1 N3 N4 C8 179.7(2)
Fe1 N3 C7 N5 -179.58(18)
Fe1 N3 C7 C6 3.2(3)
N2 C2 C3 C4 1.0(5)
N2 C6 C7 N3 3.5(4)
N2 C6 C7 N5 -173.1(3)
N3 N4 C8 N5 0.4(3)
N3 N4 C8 C9 -178.3(3)
N4 N3 C7 N5 0.7(3)
N4 N3 C7 C6 -176.6(2)
N4 C8 C9 N7 -172.8(3)
N4 C8 C9 C13 6.9(4)
N5 C8 C9 N7 8.7(4)
N5 C8 C9 C13 -171.6(3)
N6 N5 C7 N3 176.0(3)
N6 N5 C7 C6 -7.2(5)
N6 N5 C8 N4 -176.1(3)
N6 N5 C8 C9 2.5(5)
N7 C9 C13 C12 -1.9(5)
N7 C10 C11 C12 -1.1(5)
C2 N2 C6 C5 -2.6(4)
C2 N2 C6 C7 175.7(3)
C2 C3 C4 C5 -1.2(5)
C3 C4 C5 C6 -0.3(5)
C4 C5 C6 N2 2.3(5)
C4 C5 C6 C7 -175.7(3)
C5 C6 C7 N3 -178.3(3)
C5 C6 C7 N5 5.1(5)
C6 N2 C2 C3 0.9(5)
C7 N3 N4 C8 -0.7(3)
C7 N5 C8 N4 0.0(3)
C7 N5 C8 C9 178.7(3)
C8 N5 C7 N3 -0.4(3)
C8 N5 C7 C6 176.5(3)
C8 C9 C13 C12 178.4(3)
C9 N7 C10 C11 -1.4(5)
C10 N7 C9 C8 -177.4(3)
C10 N7 C9 C13 3.0(5)
C10 C11 C12 C13 2.2(5)
C11 C12 C13 C9 -0.8(5)
